data_4338435
loop_
_publ_author_name
'Kuppuswamy, Subramaniam'
'Powers, Tamara M.'
'Johnson, Bruce M.'
'Brozek, Carl K.'
'Krogman, Jeremy P.'
'Bezpalko, Mark W.'
'Berben, Louise A.'
'Keith, Jason M.'
'Foxman, Bruce M.'
'Thomas, Christine M.'

_publ_section_title
;
 One-electron oxidation chemistry and subsequent reactivity of diiron
 imido complexes.
;
_journal_issue 11
_journal_name_full 'Inorganic chemistry'
_journal_page_first 5429
_journal_page_last 5437
_journal_paper_doi 10.1021/ic403039x
_journal_volume 53
_journal_year 2014
_chemical_formula_moiety 'C61 H84 F1 Fe2 N5 O1.50 P3'
_chemical_formula_sum 'C61 H84 F Fe2 N5 O1.5 P3'
_chemical_formula_weight 1134.98
_space_group_IT_number 15
_symmetry_cell_setting monoclinic
_symmetry_space_group_name_Hall '-C 2yc'
_symmetry_space_group_name_H-M 'C 1 2/c 1'
_atom_sites_solution_hydrogens difmap
_atom_sites_solution_primary direct
_audit_creation_date 12-07-13
_audit_creation_method CRYSTALS_ver_14.41
_cell_angle_alpha 90
_cell_angle_beta 106.622(6)
_cell_angle_gamma 90
_cell_formula_units_Z 8
_cell_length_a 23.772(3)
_cell_length_b 12.7172(13)
_cell_length_c 41.521(5)
_cell_measurement_reflns_used 2625
_cell_measurement_temperature 120
_cell_measurement_theta_max 22
_cell_measurement_theta_min 2
_cell_volume 12028(2)
_computing_cell_refinement 'Apex2 (Bruker AXS, 2006)'
_computing_data_collection 'Apex2 (Bruker AXS, 2006)'
_computing_data_reduction 'Apex2 (Bruker AXS, 2006)'
_computing_molecular_graphics 'CAMERON (Watkin et al., 1996)'
_computing_publication_material 'CRYSTALS (Betteridge et al., 2003)'
_computing_structure_refinement 'CRYSTALS (Betteridge et al., 2003)'
_computing_structure_solution 'SIR92 (Altomare et al., 1994)'
_diffrn_ambient_temperature 120
_diffrn_measured_fraction_theta_full 0.994
_diffrn_measured_fraction_theta_max 0.994
_diffrn_measurement_device Area
_diffrn_measurement_device_type 'Bruker Kappa Apex2'
_diffrn_measurement_method '\f & \w scans'
_diffrn_radiation_monochromator graphite
_diffrn_radiation_type 'Mo K\a'
_diffrn_radiation_wavelength 0.71073
_diffrn_reflns_av_R_equivalents 0.128
_diffrn_reflns_limit_h_max 28
_diffrn_reflns_limit_h_min -18
_diffrn_reflns_limit_k_max 14
_diffrn_reflns_limit_k_min -13
_diffrn_reflns_limit_l_max 48
_diffrn_reflns_limit_l_min -48
_diffrn_reflns_number 47463
_diffrn_reflns_theta_full 24.789
_diffrn_reflns_theta_max 24.789
_diffrn_reflns_theta_min 1.024
_diffrn_standards_number 0
_exptl_absorpt_coefficient_mu 0.609
_exptl_absorpt_correction_T_max 0.92
_exptl_absorpt_correction_T_min 0.92
_exptl_absorpt_correction_type numerical
_exptl_absorpt_process_details
; 
 Analytical Absorption (De Meulenaer & Tompa, 1965) 
;
_exptl_crystal_colour red
_exptl_crystal_density_diffrn 1.253
_exptl_crystal_density_method 'not measured'
_exptl_crystal_description prism
_exptl_crystal_F_000 4824
_exptl_crystal_size_max 0.434
_exptl_crystal_size_mid 0.307
_exptl_crystal_size_min 0.128
_refine_diff_density_max 1.13
_refine_diff_density_min -1.02
_refine_ls_extinction_method None
_refine_ls_goodness_of_fit_ref 1.0000
_refine_ls_hydrogen_treatment constr
_refine_ls_matrix_type full
_refine_ls_number_parameters 659
_refine_ls_number_reflns 10274
_refine_ls_number_restraints 0
_refine_ls_R_factor_all 0.1042
_refine_ls_R_factor_gt 0.0519
_refine_ls_shift/su_max 0.0010544
_refine_ls_shift/su_mean 0.0000321
_refine_ls_structure_factor_coef Fsqd
_refine_ls_weighting_details
;
 Method= Modified Sheldrick 
 w=1/[\s^2^(F^2^) + ( 0.03P)^2^ +21.78P] 
 ,where P=(max(Fo^2^,0) + 2Fc^2^)/3 
;
_refine_ls_weighting_scheme calc
_refine_ls_wR_factor_all 0.0987
_refine_ls_wR_factor_gt 0.0860
_refine_ls_wR_factor_ref 0.0987
_reflns_limit_h_max 26
_reflns_limit_h_min -28
_reflns_limit_k_max 14
_reflns_limit_k_min 0
_reflns_limit_l_max 48
_reflns_limit_l_min 0
_reflns_number_gt 6449
_reflns_number_total 10274
_reflns_threshold_expression I>2.0\s(I)
_oxford_diffrn_Wilson_B_factor 1.14
_oxford_diffrn_Wilson_scale 909.29
_oxford_refine_ls_r_factor_ref 0.1042
_oxford_refine_ls_scale 0.033911(2)
_oxford_reflns_number_all 10274
_oxford_reflns_threshold_expression_ref I>-10.0\s(I)
_oxford_structure_analysis_title 'SK_529_0ma in C2/c'
_cod_data_source_file ic403039x_si_002.cif
_cod_data_source_block 6
_cod_depositor_comments 'Adding full bibliography for 4338432--4338435.cif.'
_cod_original_sg_symbol_H-M 'C 1 2/c 1 '
_cod_original_formula_sum 'C61 H84 F1 Fe2 N5 O1.50 P3'
_cod_database_code 4338435

loop_
_symmetry_equiv_pos_as_xyz
x,y,z
-x,-y,-z
x+1/2,y+1/2,z
-x+1/2,-y+1/2,-z
-x,y,-z+1/2
x,-y,z+1/2
-x+1/2,y+1/2,-z+1/2
x+1/2,-y+1/2,z+1/2

loop_
_atom_site_label
_atom_site_type_symbol
_atom_site_fract_x
_atom_site_fract_y
_atom_site_fract_z
_atom_site_U_iso_or_equiv
_atom_site_occupancy
_atom_site_adp_type
_atom_site_refinement_flags_posn
_atom_site_refinement_flags_adp
_atom_site_refinement_flags_occupancy
_atom_site_disorder_assembly
_atom_site_disorder_group
Fe1 Fe 0.39071(2) 0.50240(4) 0.385793(13) 0.0153 1.0000 Uani . . . . .
Fe2 Fe 0.35456(2) 0.74902(4) 0.368108(13) 0.0136 1.0000 Uani . . . . .
P1 P 0.45131(4) 0.70277(8) 0.37975(2) 0.0150 1.0000 Uani . . . . .
P2 P 0.32133(4) 0.62524(8) 0.32760(2) 0.0153 1.0000 Uani . . . . .
P3 P 0.33016(4) 0.67550(8) 0.41227(2) 0.0148 1.0000 Uani . . . . .
F1 F 0.41085(9) 0.36387(15) 0.39402(5) 0.0253 1.0000 Uani . . . . .
O1 O 0.0000 0.7306(3) 0.2500 0.0513 1.0000 Uani S T . . .
O2 O 0.7090(4) 0.5639(8) 0.4344(2) 0.085(3) 0.600(11) Uiso . . P 1 1
O20 O 0.7287(5) 0.6195(8) 0.4466(3) 0.051(3) 0.400(11) Uiso . . P 1 2
N1 N 0.46301(13) 0.5750(2) 0.38438(7) 0.0149 1.0000 Uani . . . . .
N2 N 0.33538(12) 0.5030(2) 0.34094(7) 0.0146 1.0000 Uani . . . . .
N3 N 0.35816(13) 0.5548(2) 0.42098(7) 0.0152 1.0000 Uani . . . . .
N4 N 0.24782(15) 0.8761(3) 0.33415(8) 0.0255 1.0000 Uani . . . . .
N5 N 0.39636(15) 0.9626(3) 0.39533(8) 0.0233 1.0000 Uani . . . . .
C1 C 0.52223(16) 0.5275(3) 0.39169(9) 0.0205 1.0000 Uani . . . . .
C2 C 0.52821(19) 0.4685(3) 0.36085(10) 0.0337 1.0000 Uani . . . . .
C3 C 0.53576(18) 0.4534(3) 0.42199(10) 0.0290 1.0000 Uani . . . . .
C4 C 0.48274(16) 0.7653(3) 0.34825(9) 0.0172 1.0000 Uani . . . . .
C5 C 0.45119(18) 0.8429(3) 0.32776(9) 0.0232 1.0000 Uani . . . . .
C6 C 0.4761(2) 0.9024(3) 0.30719(10) 0.0298 1.0000 Uani . . . . .
C7 C 0.53280(19) 0.8845(3) 0.30681(10) 0.0295 1.0000 Uani . . . . .
C8 C 0.56536(19) 0.8071(3) 0.32705(10) 0.0298 1.0000 Uani . . . . .
C9 C 0.54029(17) 0.7468(3) 0.34741(9) 0.0262 1.0000 Uani . . . . .
C10 C 0.50353(16) 0.7606(3) 0.41739(9) 0.0156 1.0000 Uani . . . . .
C11 C 0.53626(17) 0.8519(3) 0.41718(10) 0.0214 1.0000 Uani . . . . .
C12 C 0.57514(18) 0.8896(3) 0.44653(10) 0.0288 1.0000 Uani . . . . .
C13 C 0.58155(19) 0.8381(3) 0.47643(10) 0.0306 1.0000 Uani . . . . .
C14 C 0.54900(18) 0.7490(3) 0.47741(10) 0.0268 1.0000 Uani . . . . .
C15 C 0.51067(17) 0.7101(3) 0.44811(9) 0.0238 1.0000 Uani . . . . .
C16 C 0.30690(17) 0.4113(3) 0.32030(10) 0.0206 1.0000 Uani . . . . .
C17 C 0.26350(18) 0.3599(3) 0.33601(11) 0.0346 1.0000 Uani . . . . .
C18 C 0.35177(19) 0.3316(3) 0.31564(10) 0.0300 1.0000 Uani . . . . .
C19 C 0.35648(16) 0.6487(3) 0.29429(9) 0.0164 1.0000 Uani . . . . .
C20 C 0.34074(17) 0.7324(3) 0.27139(9) 0.0208 1.0000 Uani . . . . .
C21 C 0.37188(17) 0.7526(3) 0.24871(9) 0.0259 1.0000 Uani . . . . .
C22 C 0.41920(19) 0.6907(3) 0.24810(10) 0.0281 1.0000 Uani . . . . .
C23 C 0.43630(17) 0.6088(3) 0.27059(10) 0.0234 1.0000 Uani . . . . .
C24 C 0.40455(17) 0.5881(3) 0.29334(9) 0.0208 1.0000 Uani . . . . .
C25 C 0.24377(16) 0.6240(3) 0.30268(9) 0.0150 1.0000 Uani . . . . .
C26 C 0.20024(17) 0.6327(3) 0.31949(10) 0.0229 1.0000 Uani . . . . .
C27 C 0.14171(18) 0.6176(3) 0.30269(10) 0.0315 1.0000 Uani . . . . .
C28 C 0.12400(18) 0.5942(3) 0.26877(10) 0.0277 1.0000 Uani . . . . .
C29 C 0.16609(18) 0.5861(3) 0.25176(10) 0.0290 1.0000 Uani . . . . .
C30 C 0.22494(17) 0.6001(3) 0.26855(9) 0.0210 1.0000 Uani . . . . .
C31 C 0.35642(16) 0.4992(3) 0.45215(8) 0.0183 1.0000 Uani . . . . .
C32 C 0.34247(19) 0.3825(3) 0.44612(10) 0.0273 1.0000 Uani . . . . .
C33 C 0.41387(17) 0.5129(3) 0.47962(9) 0.0248 1.0000 Uani . . . . .
C34 C 0.34853(16) 0.7453(3) 0.45313(9) 0.0170 1.0000 Uani . . . . .
C35 C 0.39734(17) 0.8094(3) 0.46289(9) 0.0202 1.0000 Uani . . . . .
C36 C 0.41690(19) 0.8505(3) 0.49544(10) 0.0277 1.0000 Uani . . . . .
C37 C 0.3872(2) 0.8261(3) 0.51848(10) 0.0317 1.0000 Uani . . . . .
C38 C 0.33761(19) 0.7653(3) 0.50924(10) 0.0279 1.0000 Uani . . . . .
C39 C 0.31778(17) 0.7260(3) 0.47694(9) 0.0193 1.0000 Uani . . . . .
C40 C 0.25087(17) 0.6624(3) 0.40646(9) 0.0188 1.0000 Uani . . . . .
C41 C 0.21644(17) 0.7522(3) 0.40473(9) 0.0261 1.0000 Uani . . . . .
C42 C 0.15569(19) 0.7437(4) 0.39809(10) 0.0382 1.0000 Uani . . . . .
C43 C 0.1291(2) 0.6455(5) 0.39305(11) 0.0436 1.0000 Uani . . . . .
C44 C 0.16227(19) 0.5580(4) 0.39490(10) 0.0365 1.0000 Uani . . . . .
C45 C 0.22285(17) 0.5656(3) 0.40149(9) 0.0245 1.0000 Uani . . . . .
C46 C 0.28752(18) 0.8222(3) 0.34767(9) 0.0177 1.0000 Uani . . . . .
C47 C 0.20205(18) 0.9420(3) 0.31261(10) 0.0272 1.0000 Uani . . . . .
C48 C 0.2254(2) 1.0540(3) 0.31375(12) 0.0441 1.0000 Uani . . . . .
C49 C 0.1495(2) 0.9360(4) 0.32577(14) 0.0619 1.0000 Uani . . . . .
C50 C 0.1885(2) 0.8987(4) 0.27690(11) 0.0506 1.0000 Uani . . . . .
C51 C 0.38160(16) 0.8779(3) 0.38643(9) 0.0178 1.0000 Uani . . . . .
C52 C 0.40798(18) 1.0735(3) 0.40213(10) 0.0233 1.0000 Uani . . . . .
C53 C 0.4436(2) 1.1135(3) 0.37966(13) 0.0525 1.0000 Uani . . . . .
C54 C 0.4437(2) 1.0849(4) 0.43888(11) 0.0557 1.0000 Uani . . . . .
C55 C 0.3502(2) 1.1304(3) 0.39489(13) 0.0462 1.0000 Uani . . . . .
C56 C -0.0104(2) 0.7190(4) 0.30498(14) 0.0602 1.0000 Uani . . . . .
C57 C -0.0058(3) 0.7865(4) 0.27722(14) 0.0626 1.0000 Uani . . . . .
C58 C 0.6934(6) 0.7300(11) 0.4052(4) 0.082(5) 0.600(11) Uiso . . P 1 1
C59 C 0.6897(6) 0.6582(11) 0.4333(3) 0.070(4) 0.600(11) Uiso . . P 1 1
C60 C 0.7131(5) 0.5111(9) 0.4668(3) 0.076(4) 0.600(11) Uiso . . P 1 1
C61 C 0.7654(4) 0.5331(8) 0.4977(3) 0.058(3) 0.600(11) Uiso . . P 1 1
C580 C 0.6931(7) 0.7079(13) 0.3950(4) 0.044(4) 0.400(11) Uiso . . P 1 2
C590 C 0.6901(7) 0.7023(15) 0.4299(4) 0.055(5) 0.400(11) Uiso . . P 1 2
C600 C 0.7275(9) 0.5983(17) 0.4777(5) 0.101(7) 0.400(11) Uiso . . P 1 2
C610 C 0.7615(8) 0.5033(14) 0.4835(5) 0.074(5) 0.400(11) Uiso . . P 1 2
H11 H 0.5520 0.5848 0.3973 0.0244 1.0000 Uiso R . . . .
H21 H 0.5222 0.5177 0.3423 0.0503 1.0000 Uiso R . . . .
H22 H 0.5666 0.4383 0.3658 0.0506 1.0000 Uiso R . . . .
H23 H 0.4992 0.4129 0.3554 0.0507 1.0000 Uiso R . . . .
H31 H 0.5098 0.3946 0.4174 0.0440 1.0000 Uiso R . . . .
H32 H 0.5756 0.4283 0.4265 0.0436 1.0000 Uiso R . . . .
H33 H 0.5317 0.4893 0.4412 0.0436 1.0000 Uiso R . . . .
H51 H 0.4128 0.8561 0.3283 0.0273 1.0000 Uiso R . . . .
H61 H 0.4533 0.9534 0.2933 0.0357 1.0000 Uiso R . . . .
H71 H 0.5497 0.9260 0.2933 0.0350 1.0000 Uiso R . . . .
H81 H 0.6041 0.7933 0.3270 0.0355 1.0000 Uiso R . . . .
H91 H 0.5622 0.6942 0.3611 0.0320 1.0000 Uiso R . . . .
H111 H 0.5325 0.8874 0.3971 0.0259 1.0000 Uiso R . . . .
H121 H 0.5975 0.9493 0.4455 0.0352 1.0000 Uiso R . . . .
H131 H 0.6071 0.8642 0.4963 0.0365 1.0000 Uiso R . . . .
H141 H 0.5526 0.7144 0.4975 0.0320 1.0000 Uiso R . . . .
H151 H 0.4883 0.6514 0.4493 0.0280 1.0000 Uiso R . . . .
H161 H 0.2848 0.4367 0.2981 0.0253 1.0000 Uiso R . . . .
H171 H 0.2435 0.3019 0.3222 0.0519 1.0000 Uiso R . . . .
H172 H 0.2841 0.3318 0.3578 0.0517 1.0000 Uiso R . . . .
H173 H 0.2341 0.4096 0.3387 0.0520 1.0000 Uiso R . . . .
H181 H 0.3774 0.3637 0.3043 0.0449 1.0000 Uiso R . . . .
H182 H 0.3748 0.3070 0.3371 0.0447 1.0000 Uiso R . . . .
H183 H 0.3320 0.2717 0.3027 0.0451 1.0000 Uiso R . . . .
H201 H 0.3085 0.7747 0.2715 0.0244 1.0000 Uiso R . . . .
H211 H 0.3612 0.8102 0.2338 0.0310 1.0000 Uiso R . . . .
H221 H 0.4401 0.7049 0.2327 0.0341 1.0000 Uiso R . . . .
H231 H 0.4679 0.5670 0.2703 0.0274 1.0000 Uiso R . . . .
H241 H 0.4161 0.5335 0.3085 0.0248 1.0000 Uiso R . . . .
H261 H 0.2114 0.6497 0.3419 0.0279 1.0000 Uiso R . . . .
H271 H 0.1138 0.6238 0.3145 0.0380 1.0000 Uiso R . . . .
H281 H 0.0846 0.5861 0.2577 0.0333 1.0000 Uiso R . . . .
H291 H 0.1545 0.5708 0.2287 0.0350 1.0000 Uiso R . . . .
H301 H 0.2524 0.5931 0.2571 0.0256 1.0000 Uiso R . . . .
H311 H 0.3239 0.5305 0.4595 0.0214 1.0000 Uiso R . . . .
H321 H 0.3744 0.3456 0.4403 0.0413 1.0000 Uiso R . . . .
H322 H 0.3362 0.3503 0.4663 0.0404 1.0000 Uiso R . . . .
H323 H 0.3070 0.3739 0.4280 0.0406 1.0000 Uiso R . . . .
H331 H 0.4214 0.5869 0.4851 0.0367 1.0000 Uiso R . . . .
H332 H 0.4114 0.4765 0.4992 0.0364 1.0000 Uiso R . . . .
H333 H 0.4460 0.4838 0.4725 0.0375 1.0000 Uiso R . . . .
H351 H 0.4178 0.8252 0.4474 0.0248 1.0000 Uiso R . . . .
H361 H 0.4497 0.8939 0.5013 0.0328 1.0000 Uiso R . . . .
H371 H 0.4006 0.8523 0.5404 0.0376 1.0000 Uiso R . . . .
H381 H 0.3170 0.7497 0.5247 0.0337 1.0000 Uiso R . . . .
H391 H 0.2837 0.6864 0.4709 0.0226 1.0000 Uiso R . . . .
H411 H 0.2337 0.8177 0.4078 0.0304 1.0000 Uiso R . . . .
H421 H 0.1336 0.8042 0.3970 0.0458 1.0000 Uiso R . . . .
H431 H 0.0887 0.6396 0.3883 0.0522 1.0000 Uiso R . . . .
H441 H 0.1444 0.4915 0.3912 0.0440 1.0000 Uiso R . . . .
H451 H 0.2454 0.5055 0.4026 0.0294 1.0000 Uiso R . . . .
H481 H 0.2603 1.0544 0.3059 0.0651 1.0000 Uiso R . . . .
H482 H 0.1953 1.0986 0.2996 0.0651 1.0000 Uiso R . . . .
H483 H 0.2350 1.0791 0.3369 0.0653 1.0000 Uiso R . . . .
H491 H 0.1193 0.9827 0.3119 0.0919 1.0000 Uiso R . . . .
H492 H 0.1611 0.9596 0.3492 0.0924 1.0000 Uiso R . . . .
H493 H 0.1344 0.8637 0.3231 0.0921 1.0000 Uiso R . . . .
H501 H 0.2245 0.9008 0.2698 0.0760 1.0000 Uiso R . . . .
H502 H 0.1585 0.9427 0.2621 0.0756 1.0000 Uiso R . . . .
H503 H 0.1732 0.8267 0.2762 0.0760 1.0000 Uiso R . . . .
H531 H 0.4229 1.1020 0.3565 0.0792 1.0000 Uiso R . . . .
H532 H 0.4509 1.1875 0.3834 0.0785 1.0000 Uiso R . . . .
H533 H 0.4808 1.0767 0.3848 0.0788 1.0000 Uiso R . . . .
H541 H 0.4526 1.1580 0.4435 0.0827 1.0000 Uiso R . . . .
H542 H 0.4796 1.0457 0.4426 0.0830 1.0000 Uiso R . . . .
H543 H 0.4214 1.0584 0.4534 0.0831 1.0000 Uiso R . . . .
H551 H 0.3568 1.2051 0.3977 0.0687 1.0000 Uiso R . . . .
H552 H 0.3275 1.1164 0.3720 0.0688 1.0000 Uiso R . . . .
H553 H 0.3293 1.1069 0.4102 0.0688 1.0000 Uiso R . . . .
H561 H 0.0181 0.6639 0.3093 0.0900 1.0000 Uiso R . . . .
H562 H -0.0069 0.7591 0.3249 0.0900 1.0000 Uiso R . . . .
H563 H -0.0486 0.6875 0.2982 0.0903 1.0000 Uiso R . . . .
H571 H 0.0286 0.8301 0.2851 0.0756 1.0000 Uiso R . . . .
H572 H -0.0399 0.8310 0.2703 0.0755 1.0000 Uiso R . . . .
H581 H 0.6778 0.7981 0.4081 0.1208 0.600(11) Uiso R . P 1 1
H582 H 0.6701 0.6991 0.3843 0.1211 0.600(11) Uiso R . P 1 1
H583 H 0.7335 0.7376 0.4043 0.1210 0.600(11) Uiso R . P 1 1
H591 H 0.7132 0.6918 0.4537 0.0830 0.600(11) Uiso R . P 1 1
H592 H 0.6492 0.6556 0.4338 0.0833 0.600(11) Uiso R . P 1 1
H601 H 0.7138 0.4361 0.4625 0.0902 0.600(11) Uiso R . P 1 1
H602 H 0.6774 0.5302 0.4728 0.0899 0.600(11) Uiso R . P 1 1
H611 H 0.7657 0.6051 0.5043 0.0852 0.600(11) Uiso R . P 1 1
H612 H 0.7634 0.4895 0.5162 0.0849 0.600(11) Uiso R . P 1 1
H613 H 0.8011 0.5181 0.4920 0.0851 0.600(11) Uiso R . P 1 1
H5801 H 0.6749 0.6463 0.3828 0.0679 0.400(11) Uiso R . P 1 2
H5802 H 0.7336 0.7120 0.3949 0.0679 0.400(11) Uiso R . P 1 2
H5803 H 0.6725 0.7695 0.3844 0.0680 0.400(11) Uiso R . P 1 2
H5901 H 0.7029 0.7684 0.4413 0.0669 0.400(11) Uiso R . P 1 2
H5902 H 0.6502 0.6875 0.4302 0.0671 0.400(11) Uiso R . P 1 2
H6001 H 0.7461 0.6543 0.4932 0.1251 0.400(11) Uiso R . P 1 2
H6002 H 0.6875 0.5866 0.4786 0.1250 0.400(11) Uiso R . P 1 2
H6101 H 0.7926 0.5088 0.4731 0.1070 0.400(11) Uiso R . P 1 2
H6102 H 0.7774 0.4928 0.5074 0.1070 0.400(11) Uiso R . P 1 2
H6103 H 0.7373 0.4449 0.4739 0.1070 0.400(11) Uiso R . P 1 2

loop_
_atom_site_aniso_label
_atom_site_aniso_U_11
_atom_site_aniso_U_22
_atom_site_aniso_U_33
_atom_site_aniso_U_23
_atom_site_aniso_U_13
_atom_site_aniso_U_12
Fe1 0.0176(3) 0.0133(3) 0.0144(3) 0.0003(2) 0.0037(2) 0.0012(3)
Fe2 0.0151(3) 0.0129(3) 0.0127(3) 0.0001(2) 0.0038(2) 0.0014(2)
P1 0.0161(6) 0.0141(5) 0.0155(5) -0.0003(4) 0.0055(4) -0.0004(4)
P2 0.0162(6) 0.0165(5) 0.0131(5) -0.0003(4) 0.0040(4) -0.0004(4)
P3 0.0155(6) 0.0155(5) 0.0135(5) 0.0010(4) 0.0042(4) 0.0018(4)
F1 0.0324(15) 0.0132(12) 0.0291(13) 0.0017(10) 0.0067(11) 0.0044(10)
O1 0.059(3) 0.028(3) 0.081(4) 0.0000 0.045(3) 0.0000
N1 0.0115(18) 0.0133(17) 0.0189(18) 0.0011(13) 0.0029(14) 0.0043(13)
N2 0.0193(19) 0.0114(16) 0.0114(16) -0.0002(13) 0.0018(14) 0.0003(14)
N3 0.0178(19) 0.0151(17) 0.0113(17) 0.0042(13) 0.0019(14) 0.0045(14)
N4 0.029(2) 0.0201(19) 0.027(2) 0.0035(16) 0.0067(17) 0.0068(17)
N5 0.031(2) 0.0144(19) 0.024(2) -0.0011(15) 0.0074(17) -0.0013(16)
C1 0.012(2) 0.026(2) 0.022(2) -0.0027(18) 0.0022(18) 0.0052(17)
C2 0.030(3) 0.040(3) 0.031(3) -0.001(2) 0.009(2) 0.019(2)
C3 0.021(3) 0.032(3) 0.032(3) 0.004(2) 0.004(2) 0.013(2)
C4 0.020(2) 0.017(2) 0.015(2) -0.0055(17) 0.0064(17) -0.0058(18)
C5 0.026(3) 0.021(2) 0.024(2) -0.0015(18) 0.010(2) -0.0015(19)
C6 0.042(3) 0.027(3) 0.022(2) 0.0049(19) 0.012(2) -0.005(2)
C7 0.037(3) 0.034(3) 0.024(2) -0.005(2) 0.017(2) -0.017(2)
C8 0.021(3) 0.045(3) 0.027(3) -0.003(2) 0.014(2) -0.012(2)
C9 0.022(2) 0.036(3) 0.023(2) 0.000(2) 0.0096(19) -0.002(2)
C10 0.017(2) 0.013(2) 0.016(2) -0.0009(17) 0.0027(17) 0.0019(17)
C11 0.023(2) 0.023(2) 0.019(2) -0.0016(18) 0.0068(19) -0.0003(19)
C12 0.023(3) 0.029(3) 0.031(3) -0.011(2) 0.003(2) -0.012(2)
C13 0.034(3) 0.034(3) 0.017(2) -0.011(2) -0.003(2) -0.001(2)
C14 0.035(3) 0.024(2) 0.018(2) 0.0005(19) 0.0020(19) 0.007(2)
C15 0.026(3) 0.024(2) 0.022(2) -0.0005(18) 0.007(2) 0.0022(19)
C16 0.026(3) 0.014(2) 0.018(2) -0.0021(17) -0.0006(19) -0.0042(18)
C17 0.029(3) 0.020(2) 0.053(3) -0.005(2) 0.007(2) -0.006(2)
C18 0.044(3) 0.020(2) 0.026(2) -0.0093(19) 0.011(2) -0.001(2)
C19 0.018(2) 0.019(2) 0.011(2) -0.0059(16) 0.0021(17) -0.0064(18)
C20 0.026(2) 0.014(2) 0.022(2) -0.0028(17) 0.0060(19) -0.0035(18)
C21 0.031(3) 0.027(2) 0.018(2) 0.0030(19) 0.0046(19) -0.011(2)
C22 0.033(3) 0.031(3) 0.026(2) -0.002(2) 0.017(2) -0.008(2)
C23 0.016(2) 0.027(3) 0.028(2) -0.0042(19) 0.0092(19) -0.0004(18)
C24 0.024(2) 0.021(2) 0.017(2) -0.0010(17) 0.0051(19) -0.0037(19)
C25 0.016(2) 0.011(2) 0.016(2) 0.0006(16) 0.0003(17) -0.0034(16)
C26 0.024(3) 0.030(2) 0.012(2) 0.0020(18) 0.0010(18) -0.0041(19)
C27 0.022(3) 0.050(3) 0.024(2) 0.003(2) 0.008(2) -0.004(2)
C28 0.017(2) 0.039(3) 0.021(2) 0.002(2) -0.0037(19) -0.008(2)
C29 0.025(3) 0.039(3) 0.019(2) 0.0000(19) -0.001(2) -0.005(2)
C30 0.017(2) 0.029(2) 0.016(2) -0.0007(18) 0.0027(18) -0.0037(18)
C31 0.023(2) 0.021(2) 0.0119(19) 0.0049(17) 0.0064(17) -0.0011(19)
C32 0.037(3) 0.023(2) 0.020(2) 0.0068(18) 0.006(2) -0.004(2)
C33 0.031(3) 0.022(2) 0.016(2) 0.0095(18) -0.0015(19) 0.0032(19)
C34 0.025(2) 0.014(2) 0.0122(19) 0.0034(17) 0.0060(17) 0.0035(18)
C35 0.023(2) 0.019(2) 0.016(2) -0.0008(17) 0.0022(18) 0.0010(18)
C36 0.032(3) 0.023(2) 0.027(2) -0.0035(19) 0.007(2) -0.004(2)
C37 0.050(3) 0.032(3) 0.016(2) -0.0034(19) 0.014(2) 0.003(2)
C38 0.036(3) 0.032(3) 0.021(2) 0.001(2) 0.016(2) 0.006(2)
C39 0.019(2) 0.017(2) 0.022(2) -0.0001(17) 0.0054(18) 0.0026(17)
C40 0.019(2) 0.031(2) 0.0081(19) 0.0056(17) 0.0062(17) 0.0027(19)
C41 0.024(2) 0.036(3) 0.020(2) 0.005(2) 0.0106(19) 0.004(2)
C42 0.030(3) 0.064(4) 0.024(2) 0.013(2) 0.012(2) 0.025(3)
C43 0.015(3) 0.087(4) 0.028(3) 0.015(3) 0.005(2) -0.006(3)
C44 0.024(3) 0.059(3) 0.025(3) 0.013(2) 0.005(2) -0.007(3)
C45 0.018(2) 0.036(3) 0.016(2) 0.0068(19) -0.0001(18) -0.001(2)
C46 0.026(3) 0.014(2) 0.013(2) -0.0033(17) 0.0052(18) 0.0029(19)
C47 0.023(3) 0.023(2) 0.029(3) 0.0028(19) -0.002(2) 0.011(2)
C48 0.040(3) 0.039(3) 0.049(3) 0.013(2) 0.006(3) 0.008(2)
C49 0.037(3) 0.082(4) 0.070(4) 0.032(3) 0.021(3) 0.029(3)
C50 0.054(4) 0.055(3) 0.036(3) 0.008(2) 0.000(3) 0.017(3)
C51 0.014(2) 0.022(2) 0.015(2) 0.0044(18) 0.0000(17) 0.0030(18)
C52 0.029(3) 0.009(2) 0.028(2) -0.0095(18) 0.003(2) -0.0026(18)
C53 0.065(4) 0.024(3) 0.082(4) 0.001(3) 0.043(3) -0.005(3)
C54 0.080(4) 0.032(3) 0.038(3) -0.017(2) -0.012(3) 0.001(3)
C55 0.039(3) 0.023(3) 0.075(4) -0.011(2) 0.013(3) -0.003(2)
C56 0.046(4) 0.056(4) 0.087(4) -0.014(3) 0.032(3) 0.007(3)
C57 0.067(4) 0.039(3) 0.070(4) -0.018(3) 0.000(3) 0.001(3)

loop_
_atom_type_symbol
_atom_type_scat_dispersion_real
_atom_type_scat_dispersion_imag
_atom_type_scat_Cromer_Mann_a1
_atom_type_scat_Cromer_Mann_b1
_atom_type_scat_Cromer_Mann_a2
_atom_type_scat_Cromer_Mann_b2
_atom_type_scat_Cromer_Mann_a3
_atom_type_scat_Cromer_Mann_b3
_atom_type_scat_Cromer_Mann_a4
_atom_type_scat_Cromer_Mann_b4
_atom_type_scat_Cromer_Mann_c
_atom_type_scat_source
C 0.0033 0.0016 2.3100 20.8439 1.0200 10.2075 1.5886 0.5687 0.8650 51.6512 0.2156 'International Tables Vol C 4.2.6.8 and 6.1.1.4'
H 0.0000 0.0000 0.4930 10.5109 0.3229 26.1257 0.1402 3.1424 0.0408 57.7998 0.0030 'International Tables Vol C 4.2.6.8 and 6.1.1.4'
N 0.0061 0.0033 12.2126 0.0057 3.1322 9.8933 2.0125 28.9975 1.1663 0.5826 -11.5290 'International Tables Vol C 4.2.6.8 and 6.1.1.4'
F 0.0171 0.0103 3.5392 10.2825 2.6412 4.2944 1.5170 0.2615 1.0243 26.1476 0.2776 'International Tables Vol C 4.2.6.8 and 6.1.1.4'
P 0.1023 0.0942 6.4345 1.9067 4.1791 27.1570 1.7800 0.5260 1.4908 68.1645 1.1149 'International Tables Vol C 4.2.6.8 and 6.1.1.4'
Fe 0.3463 0.8444 11.7695 4.7611 7.3573 0.3072 3.5222 15.3535 2.3045 76.8805 1.0369 'International Tables Vol C 4.2.6.8 and 6.1.1.4'
O 0.0106 0.0060 3.0485 13.2771 2.2868 5.7011 1.5463 0.3239 0.8670 32.9089 0.2508 'International Tables Vol C 4.2.6.8 and 6.1.1.4'

loop_
_geom_angle_atom_site_label_1
_geom_angle_site_symmetry_1
_geom_angle_atom_site_label_2
_geom_angle_atom_site_label_3
_geom_angle
_geom_angle_publ_flag
P1 . Fe1 P2 69.40(3) yes
P1 . Fe1 P3 72.39(3) yes
P2 . Fe1 P3 72.42(3) yes
P1 . Fe1 F1 137.13(7) yes
P2 . Fe1 F1 135.76(7) yes
P3 . Fe1 F1 139.74(7) yes
P1 . Fe1 N1 31.40(8) yes
P2 . Fe1 N1 90.90(9) yes
P3 . Fe1 N1 100.45(9) yes
F1 . Fe1 N1 105.83(11) yes
P1 . Fe1 N2 97.29(9) yes
P2 . Fe1 N2 31.73(9) yes
P3 . Fe1 N2 94.81(9) yes
F1 . Fe1 N2 104.54(11) yes
N1 . Fe1 N2 109.05(12) yes
P1 . Fe1 N3 94.34(9) yes
P2 . Fe1 N3 100.56(9) yes
P3 . Fe1 N3 31.09(8) yes
F1 . Fe1 N3 109.07(11) yes
N1 . Fe1 N3 113.47(12) yes
N2 . Fe1 N3 114.17(12) yes
P1 . Fe2 P2 95.39(4) yes
P1 . Fe2 P3 101.34(4) yes
P2 . Fe2 P3 101.36(4) yes
P1 . Fe2 C46 156.61(12) yes
P2 . Fe2 C46 86.36(12) yes
P3 . Fe2 C46 101.16(12) yes
P1 . Fe2 C51 86.02(12) yes
P2 . Fe2 C51 157.98(12) yes
P3 . Fe2 C51 99.89(12) yes
C46 . Fe2 C51 83.92(16) yes
Fe2 . P1 Fe1 75.88(3) yes
Fe2 . P1 N1 113.79(11) yes
Fe2 . P1 C4 108.86(12) yes
Fe1 . P1 C4 136.68(12) yes
N1 . P1 C4 114.49(16) yes
Fe2 . P1 C10 117.90(12) yes
Fe1 . P1 C10 119.63(12) yes
N1 . P1 C10 104.09(16) yes
C4 . P1 C10 96.70(16) yes
Fe2 . P2 Fe1 76.49(3) yes
Fe2 . P2 N2 114.15(11) yes
Fe2 . P2 C19 107.98(12) yes
Fe1 . P2 C19 115.77(13) yes
N2 . P2 C19 108.28(16) yes
Fe2 . P2 C25 120.18(12) yes
Fe1 . P2 C25 133.75(12) yes
N2 . P2 C25 104.75(15) yes
C19 . P2 C25 100.20(16) yes
Fe2 . P3 Fe1 75.35(3) yes
Fe2 . P3 N3 111.96(11) yes
Fe2 . P3 C34 119.56(12) yes
Fe1 . P3 C34 132.36(12) yes
N3 . P3 C34 105.49(16) yes
Fe2 . P3 C40 114.80(12) yes
Fe1 . P3 C40 117.77(13) yes
N3 . P3 C40 105.97(17) yes
C34 . P3 C40 97.35(17) yes
C57 5_555 O1 C57 117.7(6) yes
C59 . O2 C60 112.6(9) yes
C590 . O20 C600 115.5(13) yes
Fe1 . N1 P1 110.24(15) yes
Fe1 . N1 C1 126.2(2) yes
P1 . N1 C1 122.9(2) yes
Fe1 . N2 P2 109.92(15) yes
Fe1 . N2 C16 128.2(2) yes
P2 . N2 C16 121.9(2) yes
P3 . N3 Fe1 111.71(15) yes
P3 . N3 C31 121.1(2) yes
Fe1 . N3 C31 127.2(2) yes
C46 . N4 C47 170.7(4) yes
C51 . N5 C52 171.5(4) yes
N1 . C1 C2 109.9(3) yes
N1 . C1 C3 112.5(3) yes
C2 . C1 C3 109.8(3) yes
N1 . C1 H11 108.7 no
C2 . C1 H11 109.0 no
C3 . C1 H11 106.8 no
C1 . C2 H21 108.7 no
C1 . C2 H22 109.3 no
H21 . C2 H22 110.1 no
C1 . C2 H23 108.9 no
H21 . C2 H23 110.6 no
H22 . C2 H23 109.3 no
C1 . C3 H31 110.3 no
C1 . C3 H32 109.2 no
H31 . C3 H32 108.8 no
C1 . C3 H33 110.4 no
H31 . C3 H33 109.2 no
H32 . C3 H33 109.0 no
P1 . C4 C5 118.9(3) yes
P1 . C4 C9 122.6(3) yes
C5 . C4 C9 118.0(4) yes
C4 . C5 C6 121.1(4) yes
C4 . C5 H51 118.5 no
C6 . C5 H51 120.5 no
C5 . C6 C7 120.5(4) yes
C5 . C6 H61 119.0 no
C7 . C6 H61 120.5 no
C6 . C7 C8 119.6(4) yes
C6 . C7 H71 120.2 no
C8 . C7 H71 120.2 no
C7 . C8 C9 119.9(4) yes
C7 . C8 H81 120.8 no
C9 . C8 H81 119.3 no
C4 . C9 C8 120.9(4) yes
C4 . C9 H91 119.1 no
C8 . C9 H91 120.0 no
P1 . C10 C11 124.4(3) yes
P1 . C10 C15 117.8(3) yes
C11 . C10 C15 117.7(3) yes
C10 . C11 C12 120.9(4) yes
C10 . C11 H111 119.9 no
C12 . C11 H111 119.2 no
C11 . C12 C13 120.2(4) yes
C11 . C12 H121 118.9 no
C13 . C12 H121 120.9 no
C12 . C13 C14 120.0(4) yes
C12 . C13 H131 120.3 no
C14 . C13 H131 119.7 no
C13 . C14 C15 120.0(4) yes
C13 . C14 H141 120.7 no
C15 . C14 H141 119.3 no
C10 . C15 C14 121.1(4) yes
C10 . C15 H151 119.8 no
C14 . C15 H151 119.0 no
N2 . C16 C17 110.1(3) yes
N2 . C16 C18 112.0(3) yes
C17 . C16 C18 110.8(3) yes
N2 . C16 H161 108.5 no
C17 . C16 H161 107.5 no
C18 . C16 H161 107.9 no
C16 . C17 H171 110.7 no
C16 . C17 H172 109.7 no
H171 . C17 H172 107.6 no
C16 . C17 H173 111.6 no
H171 . C17 H173 108.3 no
H172 . C17 H173 108.9 no
C16 . C18 H181 110.2 no
C16 . C18 H182 109.5 no
H181 . C18 H182 108.8 no
C16 . C18 H183 110.3 no
H181 . C18 H183 109.5 no
H182 . C18 H183 108.5 no
P2 . C19 C20 122.9(3) yes
P2 . C19 C24 119.2(3) yes
C20 . C19 C24 117.6(3) yes
C19 . C20 C21 120.8(4) yes
C19 . C20 H201 119.4 no
C21 . C20 H201 119.8 no
C20 . C21 C22 120.4(4) yes
C20 . C21 H211 119.7 no
C22 . C21 H211 119.9 no
C21 . C22 C23 120.2(4) yes
C21 . C22 H221 119.9 no
C23 . C22 H221 119.9 no
C22 . C23 C24 119.3(4) yes
C22 . C23 H231 120.6 no
C24 . C23 H231 120.1 no
C23 . C24 C19 121.7(4) yes
C23 . C24 H241 119.4 no
C19 . C24 H241 119.0 no
P2 . C25 C26 118.8(3) yes
P2 . C25 C30 123.6(3) yes
C26 . C25 C30 117.0(3) yes
C25 . C26 C27 121.1(4) yes
C25 . C26 H261 118.8 no
C27 . C26 H261 120.1 no
C26 . C27 C28 120.9(4) yes
C26 . C27 H271 119.2 no
C28 . C27 H271 119.9 no
C27 . C28 C29 118.8(4) yes
C27 . C28 H281 120.1 no
C29 . C28 H281 121.1 no
C28 . C29 C30 120.5(4) yes
C28 . C29 H291 119.5 no
C30 . C29 H291 120.0 no
C25 . C30 C29 121.7(4) yes
C25 . C30 H301 118.7 no
C29 . C30 H301 119.6 no
N3 . C31 C32 112.3(3) yes
N3 . C31 C33 110.9(3) yes
C32 . C31 C33 110.0(3) yes
N3 . C31 H311 107.3 no
C32 . C31 H311 106.8 no
C33 . C31 H311 109.6 no
C31 . C32 H321 111.0 no
C31 . C32 H322 110.2 no
H321 . C32 H322 109.2 no
C31 . C32 H323 109.9 no
H321 . C32 H323 108.6 no
H322 . C32 H323 107.9 no
C31 . C33 H331 110.6 no
C31 . C33 H332 108.9 no
H331 . C33 H332 108.8 no
C31 . C33 H333 110.2 no
H331 . C33 H333 109.3 no
H332 . C33 H333 108.9 no
P3 . C34 C35 120.6(3) yes
P3 . C34 C39 121.7(3) yes
C35 . C34 C39 117.3(3) yes
C34 . C35 C36 121.6(4) yes
C34 . C35 H351 119.1 no
C36 . C35 H351 119.3 no
C35 . C36 C37 119.5(4) yes
C35 . C36 H361 119.9 no
C37 . C36 H361 120.6 no
C36 . C37 C38 120.3(4) yes
C36 . C37 H371 119.8 no
C38 . C37 H371 120.0 no
C37 . C38 C39 120.2(4) yes
C37 . C38 H381 120.4 no
C39 . C38 H381 119.3 no
C34 . C39 C38 121.1(4) yes
C34 . C39 H391 119.6 no
C38 . C39 H391 119.3 no
P3 . C40 C41 119.8(3) yes
P3 . C40 C45 122.1(3) yes
C41 . C40 C45 118.0(4) yes
C40 . C41 C42 120.4(4) yes
C40 . C41 H411 120.1 no
C42 . C41 H411 119.5 no
C41 . C42 C43 120.0(4) yes
C41 . C42 H421 119.1 no
C43 . C42 H421 120.9 no
C42 . C43 C44 119.9(4) yes
C42 . C43 H431 120.2 no
C44 . C43 H431 119.8 no
C43 . C44 C45 120.5(5) yes
C43 . C44 H441 120.1 no
C45 . C44 H441 119.3 no
C44 . C45 C40 121.2(4) yes
C44 . C45 H451 120.3 no
C40 . C45 H451 118.6 no
N4 . C46 Fe2 174.0(4) yes
N4 . C47 C48 108.4(3) yes
N4 . C47 C49 107.4(3) yes
C48 . C47 C49 111.7(4) yes
N4 . C47 C50 107.6(3) yes
C48 . C47 C50 109.9(4) yes
C49 . C47 C50 111.6(4) yes
C47 . C48 H481 109.3 no
C47 . C48 H482 109.2 no
H481 . C48 H482 110.2 no
C47 . C48 H483 108.5 no
H481 . C48 H483 110.1 no
H482 . C48 H483 109.4 no
C47 . C49 H491 107.6 no
C47 . C49 H492 108.6 no
H491 . C49 H492 110.2 no
C47 . C49 H493 108.9 no
H491 . C49 H493 108.5 no
H492 . C49 H493 112.9 no
C47 . C50 H501 108.8 no
C47 . C50 H502 108.7 no
H501 . C50 H502 109.8 no
C47 . C50 H503 109.7 no
H501 . C50 H503 111.2 no
H502 . C50 H503 108.6 no
Fe2 . C51 N5 174.2(3) yes
N5 . C52 C53 108.4(3) yes
N5 . C52 C54 107.9(3) yes
C53 . C52 C54 109.5(4) yes
N5 . C52 C55 108.4(3) yes
C53 . C52 C55 110.8(4) yes
C54 . C52 C55 111.7(4) yes
C52 . C53 H531 110.5 no
C52 . C53 H532 109.6 no
H531 . C53 H532 109.1 no
C52 . C53 H533 109.8 no
H531 . C53 H533 108.8 no
H532 . C53 H533 109.0 no
C52 . C54 H541 108.5 no
C52 . C54 H542 109.1 no
H541 . C54 H542 109.6 no
C52 . C54 H543 109.9 no
H541 . C54 H543 109.9 no
H542 . C54 H543 109.7 no
C52 . C55 H551 110.0 no
C52 . C55 H552 109.2 no
H551 . C55 H552 109.1 no
C52 . C55 H553 109.5 no
H551 . C55 H553 108.7 no
H552 . C55 H553 110.3 no
C57 . C56 H561 111.7 no
C57 . C56 H562 111.2 no
H561 . C56 H562 110.3 no
C57 . C56 H563 106.9 no
H561 . C56 H563 108.1 no
H562 . C56 H563 108.5 no
C56 . C57 O1 113.0(4) yes
C56 . C57 H571 108.3 no
O1 . C57 H571 107.5 no
C56 . C57 H572 109.5 no
O1 . C57 H572 109.5 no
H571 . C57 H572 109.0 no
C59 . C58 H581 109.7 no
C59 . C58 H582 107.7 no
H581 . C58 H582 109.6 no
C59 . C58 H583 111.5 no
H581 . C58 H583 109.4 no
H582 . C58 H583 109.0 no
C58 . C59 O2 119.6(12) yes
C58 . C59 H591 105.2 no
O2 . C59 H591 105.8 no
C58 . C59 H592 108.4 no
O2 . C59 H592 108.4 no
H591 . C59 H592 109.0 no
O2 . C60 C61 120.1(9) yes
O2 . C60 H601 106.0 no
C61 . C60 H601 106.2 no
O2 . C60 H602 106.4 no
C61 . C60 H602 107.2 no
H601 . C60 H602 110.7 no
C60 . C61 H611 110.6 no
C60 . C61 H612 110.5 no
H611 . C61 H612 108.8 no
C60 . C61 H613 108.5 no
H611 . C61 H613 108.9 no
H612 . C61 H613 109.4 no
C590 . C580 H5801 109.7 no
C590 . C580 H5802 109.6 no
H5801 . C580 H5802 109.8 no
C590 . C580 H5803 109.1 no
H5801 . C580 H5803 109.1 no
H5802 . C580 H5803 109.4 no
C580 . C590 O20 107.9(12) yes
C580 . C590 H5901 109.9 no
O20 . C590 H5901 109.3 no
C580 . C590 H5902 110.0 no
O20 . C590 H5902 110.1 no
H5901 . C590 H5902 109.5 no
O20 . C600 C610 99.6(15) yes
O20 . C600 H6001 111.2 no
C610 . C600 H6001 112.2 no
O20 . C600 H6002 111.1 no
C610 . C600 H6002 111.9 no
H6001 . C600 H6002 110.4 no
C600 . C610 H6101 109.4 no
C600 . C610 H6102 109.0 no
H6101 . C610 H6102 110.3 no
C600 . C610 H6103 110.1 no
H6101 . C610 H6103 108.5 no
H6102 . C610 H6103 109.6 no

loop_
_geom_bond_atom_site_label_1
_geom_bond_atom_site_label_2
_geom_bond_site_symmetry_2
_geom_bond_distance
_geom_bond_publ_flag
Fe1 P1 . 2.9730(11) yes
Fe1 P2 . 2.9529(12) yes
Fe1 P3 . 3.0052(11) yes
Fe1 F1 . 1.832(2) yes
Fe1 N1 . 1.966(3) yes
Fe1 N2 . 1.949(3) yes
Fe1 N3 . 1.955(3) yes
Fe2 P1 . 2.2877(11) yes
Fe2 P2 . 2.2739(11) yes
Fe2 P3 . 2.2764(11) yes
Fe2 C46 . 1.831(4) yes
Fe2 C51 . 1.844(4) yes
P1 N1 . 1.651(3) yes
P1 C4 . 1.860(4) yes
P1 C10 . 1.848(4) yes
P2 N2 . 1.652(3) yes
P2 C19 . 1.833(4) yes
P2 C25 . 1.838(4) yes
P3 N3 . 1.671(3) yes
P3 C34 . 1.853(4) yes
P3 C40 . 1.838(4) yes
O1 C57 5_555 1.376(5) yes
O1 C57 . 1.376(5) yes
O2 C59 . 1.280(13) yes
O2 C60 . 1.483(11) yes
O20 C590 . 1.44(2) yes
O20 C600 . 1.327(18) yes
N1 C1 . 1.481(4) yes
N2 C16 . 1.490(4) yes
N3 C31 . 1.486(4) yes
N4 C46 . 1.172(4) yes
N4 C47 . 1.459(5) yes
N5 C51 . 1.160(4) yes
N5 C52 . 1.450(5) yes
C1 C2 . 1.526(5) yes
C1 C3 . 1.530(5) yes
C1 H11 . 0.996 no
C2 H21 . 0.971 no
C2 H22 . 0.957 no
C2 H23 . 0.968 no
C3 H31 . 0.954 no
C3 H32 . 0.965 no
C3 H33 . 0.949 no
C4 C5 . 1.377(5) yes
C4 C9 . 1.398(5) yes
C5 C6 . 1.393(5) yes
C5 H51 . 0.935 no
C6 C7 . 1.372(6) yes
C6 H61 . 0.932 no
C7 C8 . 1.379(6) yes
C7 H71 . 0.940 no
C8 C9 . 1.395(5) yes
C8 H81 . 0.939 no
C9 H91 . 0.934 no
C10 C11 . 1.399(5) yes
C10 C15 . 1.394(5) yes
C11 C12 . 1.387(5) yes
C11 H111 . 0.928 no
C12 C13 . 1.373(6) yes
C12 H121 . 0.935 no
C13 C14 . 1.379(6) yes
C13 H131 . 0.933 no
C14 C15 . 1.386(5) yes
C14 H141 . 0.924 no
C15 H151 . 0.926 no
C16 C17 . 1.517(5) yes
C16 C18 . 1.524(5) yes
C16 H161 . 0.977 no
C17 H171 . 0.970 no
C17 H172 . 0.965 no
C17 H173 . 0.970 no
C18 H181 . 0.963 no
C18 H182 . 0.956 no
C18 H183 . 0.972 no
C19 C20 . 1.405(5) yes
C19 C24 . 1.388(5) yes
C20 C21 . 1.378(5) yes
C20 H201 . 0.938 no
C21 C22 . 1.379(5) yes
C21 H211 . 0.946 no
C22 C23 . 1.380(5) yes
C22 H221 . 0.932 no
C23 C24 . 1.393(5) yes
C23 H231 . 0.923 no
C24 H241 . 0.924 no
C25 C26 . 1.408(5) yes
C25 C30 . 1.392(5) yes
C26 C27 . 1.380(5) yes
C26 H261 . 0.918 no
C27 C28 . 1.382(5) yes
C27 H271 . 0.935 no
C28 C29 . 1.384(5) yes
C28 H281 . 0.924 no
C29 C30 . 1.385(5) yes
C29 H291 . 0.937 no
C30 H301 . 0.916 no
C31 C32 . 1.526(5) yes
C31 C33 . 1.518(5) yes
C31 H311 . 0.994 no
C32 H321 . 0.981 no
C32 H322 . 0.980 no
C32 H323 . 0.961 no
C33 H331 . 0.972 no
C33 H332 . 0.952 no
C33 H333 . 0.968 no
C34 C35 . 1.380(5) yes
C34 C39 . 1.409(5) yes
C35 C36 . 1.399(5) yes
C35 H351 . 0.932 no
C36 C37 . 1.377(5) yes
C36 H361 . 0.930 no
C37 C38 . 1.370(6) yes
C37 H371 . 0.936 no
C38 C39 . 1.381(5) yes
C38 H381 . 0.934 no
C39 H391 . 0.925 no
C40 C41 . 1.395(5) yes
C40 C45 . 1.386(5) yes
C41 C42 . 1.395(6) yes
C41 H411 . 0.921 no
C42 C43 . 1.388(6) yes
C42 H421 . 0.925 no
C43 C44 . 1.352(6) yes
C43 H431 . 0.927 no
C44 C45 . 1.390(5) yes
C44 H441 . 0.939 no
C45 H451 . 0.928 no
C47 C48 . 1.525(6) yes
C47 C49 . 1.501(6) yes
C47 C50 . 1.527(6) yes
C48 H481 . 0.975 no
C48 H482 . 0.969 no
C48 H483 . 0.974 no
C49 H491 . 0.982 no
C49 H492 . 0.979 no
C49 H493 . 0.982 no
C50 H501 . 0.982 no
C50 H502 . 0.974 no
C50 H503 . 0.982 no
C52 C53 . 1.516(6) yes
C52 C54 . 1.526(5) yes
C52 C55 . 1.505(6) yes
C53 H531 . 0.959 no
C53 H532 . 0.962 no
C53 H533 . 0.968 no
C54 H541 . 0.961 no
C54 H542 . 0.960 no
C54 H543 . 0.970 no
C55 H551 . 0.965 no
C55 H552 . 0.966 no
C55 H553 . 0.960 no
C56 C57 . 1.466(7) yes
C56 H561 . 0.956 no
C56 H562 . 0.956 no
C56 H563 . 0.958 no
C57 H571 . 0.966 no
C57 H572 . 0.962 no
C58 C59 . 1.506(18) yes
C58 H581 . 0.964 no
C58 H582 . 0.969 no
C58 H583 . 0.968 no
C59 H591 . 0.970 no
C59 H592 . 0.970 no
C60 C61 . 1.535(16) yes
C60 H601 . 0.971 no
C60 H602 . 0.979 no
C61 H611 . 0.954 no
C61 H612 . 0.960 no
C61 H613 . 0.963 no
C580 C590 . 1.47(2) yes
C580 H5801 . 0.965 no
C580 H5802 . 0.965 no
C580 H5803 . 0.962 no
C590 H5901 . 0.971 no
C590 H5902 . 0.971 no
C600 C610 . 1.43(3) yes
C600 H6001 . 0.975 no
C600 H6002 . 0.974 no
C610 H6101 . 0.961 no
C610 H6102 . 0.962 no
C610 H6103 . 0.954 no
